data_7060504
loop_
_publ_author_name
'Yu, Haiyan'
'Ying, Jun'
'Sun, Chenxi'
'Jin, Liang'
'Tian, Aixiang'
'Wang, Xiuli'

_publ_section_title
;
 {PMo6O24N4} subunit functionalized by organonitrogen through Mo--N bonds:
 hydrothermal synthesis, structure, photocatalytic, and fluorescence
 sensing properties
;
_journal_issue 18
_journal_name_full 'New Journal of Chemistry'
_journal_page_first 7942
_journal_page_last 7945
_journal_paper_doi 10.1039/D1NJ00887K
_journal_volume 45
_journal_year 2021
_chemical_formula_moiety 'C24 H40 Cd3 Mo12 N12 O56 P2, H4 O2'
_chemical_formula_sum 'C24 H44 Cd3 Mo12 N12 O58 P2'
_chemical_formula_weight 2979.13
_chemical_name_systematic 'Compound 1'
_space_group_crystal_system triclinic
_space_group_IT_number 2
_space_group_name_Hall '-P 1'
_space_group_name_H-M_alt 'P -1'
_atom_sites_solution_hydrogens mixed
_atom_sites_solution_primary dual
_audit_creation_date 2020-11-11
_audit_creation_method
;
Olex2 1.3-alpha
(compiled 2019.10.31 svn.r3677 for OlexSys, GUI svn.r5972)
;
_audit_update_record
;
2020-11-12 deposited with the CCDC.	2021-03-29 downloaded from the CCDC.
;
_cell_angle_alpha 81.484(3)
_cell_angle_beta 75.196(3)
_cell_angle_gamma 77.313(3)
_cell_formula_units_Z 1
_cell_length_a 10.2923(18)
_cell_length_b 10.3806(18)
_cell_length_c 17.587(3)
_cell_measurement_reflns_used 4216
_cell_measurement_temperature 273.15
_cell_measurement_theta_max 28.24
_cell_measurement_theta_min 2.25
_cell_volume 1763.8(5)
_computing_cell_refinement 'SAINT V8.18C (?, 2016)'
_computing_data_reduction 'SAINT V8.18C (?, 2016)'
_computing_molecular_graphics 'Olex2 1.3-alpha (Dolomanov et al., 2009)'
_computing_publication_material 'Olex2 1.3-alpha (Dolomanov et al., 2009)'
_computing_structure_refinement 'SHELXL 2018/3 (Sheldrick, 2015)'
_computing_structure_solution 'SHELXT 2018/2 (Sheldrick, 2018)'
_diffrn_ambient_temperature 273.15
_diffrn_measured_fraction_theta_full 0.996
_diffrn_measured_fraction_theta_max 0.989
_diffrn_measurement_device_type 'Bruker APEX-II CCD'
_diffrn_measurement_method '\f and \w scans'
_diffrn_radiation_type MoK\a
_diffrn_radiation_wavelength 0.71073
_diffrn_reflns_av_R_equivalents 0.0269
_diffrn_reflns_av_unetI/netI 0.0599
_diffrn_reflns_Laue_measured_fraction_full 0.996
_diffrn_reflns_Laue_measured_fraction_max 0.989
_diffrn_reflns_limit_h_max 13
_diffrn_reflns_limit_h_min -13
_diffrn_reflns_limit_k_max 13
_diffrn_reflns_limit_k_min -13
_diffrn_reflns_limit_l_max 21
_diffrn_reflns_limit_l_min -23
_diffrn_reflns_number 12717
_diffrn_reflns_point_group_measured_fraction_full 0.996
_diffrn_reflns_point_group_measured_fraction_max 0.989
_diffrn_reflns_theta_full 25.242
_diffrn_reflns_theta_max 28.320
_diffrn_reflns_theta_min 1.203
_diffrn_source_current 30.0
_diffrn_source_power 1.2
_diffrn_source_voltage 40.0
_diffrn_standards_number 0
_exptl_absorpt_coefficient_mu 3.106
_exptl_absorpt_correction_T_max 0.7457
_exptl_absorpt_correction_T_min 0.6039
_exptl_absorpt_correction_type multi-scan
_exptl_absorpt_process_details
;
SADABS-2008/1 (Bruker,2008) was used for absorption correction.
wR2(int) was 0.0583 before and 0.0354 after correction.
The Ratio of minimum to maximum transmission is 0.8098.
The \l/2 correction factor is 0.0015.
;
_exptl_crystal_colour yellow
_exptl_crystal_density_diffrn 2.805
_exptl_crystal_description block
_exptl_crystal_F_000 1414
_exptl_crystal_size_max 0.19
_exptl_crystal_size_mid 0.17
_exptl_crystal_size_min 0.15
_refine_diff_density_max 4.054
_refine_diff_density_min -1.886
_refine_diff_density_rms 0.330
_refine_ls_extinction_method none
_refine_ls_goodness_of_fit_ref 1.041
_refine_ls_hydrogen_treatment constr
_refine_ls_matrix_type full
_refine_ls_number_parameters 512
_refine_ls_number_reflns 8690
_refine_ls_number_restraints 13
_refine_ls_restrained_S_all 1.040
_refine_ls_R_factor_all 0.0793
_refine_ls_R_factor_gt 0.0543
_refine_ls_shift/su_max 0.000
_refine_ls_shift/su_mean 0.000
_refine_ls_structure_factor_coef Fsqd
_refine_ls_weighting_details 'w=1/[\s^2^(Fo^2^)+(0.0959P)^2^+4.3879P] where P=(Fo^2^+2Fc^2^)/3'
_refine_ls_weighting_scheme calc
_refine_ls_wR_factor_gt 0.1430
_refine_ls_wR_factor_ref 0.1642
_reflns_Friedel_coverage 0.000
_reflns_number_gt 6398
_reflns_number_total 8690
_reflns_threshold_expression 'I > 2\s(I)'
_cod_data_source_file d1nj00887k2.cif
_cod_data_source_block 2
_cod_depositor_comments 'Adding full bibliography for 7060504.cif.'
_cod_database_code 7060504
_shelx_shelxl_version_number 2018/3
_shelx_space_group_comment
;
The symmetry employed for this shelxl refinement is uniquely defined
by the following loop, which should always be used as a source of
symmetry information in preference to the above space-group names.
They are only intended as comments.
;
_shelx_estimated_absorpt_t_max 0.6079
_shelx_estimated_absorpt_t_min 0.5568
_olex2_refinement_description
;
1. Fixed Uiso
 At 1.2 times of:
  All C(H) groups, {H1WA,H1WB} of O1W, All C(H,H) groups
 At 1.5 times of:
  {H3A,H3B} of O3, {H19A,H19B} of O19, {H1A,H1B} of O1, {H2A,H2B} of O2
2. Restrained distances
 Cd2-H1A \\sim Cd2-H1B
 with sigma of 0.02
3. Uiso/Uaniso restraints and constraints
O1W: within 2A with sigma of 0.01 and sigma for terminal atoms of 0.02 within 2A
Uanis(O1W) \\sim Ueq: with sigma of 0.01 and sigma for terminal atoms of 0.02
Uanis(P1) \\sim Ueq: with sigma of 0.005 and sigma for terminal atoms of 0.01
4. Rigid body (RIGU) restrains
 O1W
 with sigma for 1-2 distances of 0.01 and sigma for 1-3 distances of 0.02
5.a Riding coordinates:
 O1W(H1WA,H1WB)
5.b Free rotating group:
 O1(H1A,H1B), O3(H3A,H3B), O2(H2A,H2B)
5.c Rotating group:
 O19(H19A,H19B)
5.d Secondary CH2 refined with riding coordinates:
 C10(H10A,H10B), C3(H3C,H3D)
5.e Aromatic/amide H refined with riding coordinates:
 C8(H8), C11(H11), C2(H2), C7(H7), C12(H12), C5(H5), C1(H1), C6(H6)
;
_olex2_submission_special_instructions 'No special instructions were received'

loop_
_space_group_symop_operation_xyz
'x, y, z'
'-x, -y, -z'

loop_
_atom_site_label
_atom_site_type_symbol
_atom_site_fract_x
_atom_site_fract_y
_atom_site_fract_z
_atom_site_U_iso_or_equiv
_atom_site_adp_type
_atom_site_occupancy
_atom_site_site_symmetry_order
_atom_site_calc_flag
_atom_site_refinement_flags_posn
_atom_site_refinement_flags_adp
_atom_site_refinement_flags_occupancy
_atom_site_disorder_assembly
_atom_site_disorder_group
Cd1 Cd 0.500000 0.500000 0.500000 0.0237(2) Uani 1 2 d S . P . .
Cd2 Cd 0.66964(6) 0.27189(6) 0.35309(4) 0.02309(15) Uani 1 1 d D . . . .
Mo5 Mo 0.53810(7) 0.36742(7) 0.16971(4) 0.02074(16) Uani 1 1 d . . . . .
Mo4 Mo 0.21031(7) 0.39646(7) 0.31151(4) 0.01982(16) Uani 1 1 d . . . . .
Mo6 Mo 0.64404(7) 0.66564(7) 0.11972(4) 0.02147(17) Uani 1 1 d . . . . .
Mo1 Mo 0.09891(7) 0.71747(7) 0.35727(4) 0.02197(17) Uani 1 1 d . . . . .
Mo2 Mo 0.34889(7) 0.84282(7) 0.42790(4) 0.01689(15) Uani 1 1 d . . . . .
Mo3 Mo 0.65709(8) 0.81024(8) 0.29441(4) 0.02392(17) Uani 1 1 d . . . . .
O18 O 0.5269(6) 0.4678(5) 0.3718(3) 0.0196(11) Uani 1 1 d . . . . .
O24 O 0.6223(7) 0.4947(6) 0.0964(4) 0.0308(14) Uani 1 1 d . . . . .
O12 O 0.1940(7) 0.8100(7) 0.4051(4) 0.0318(15) Uani 1 1 d . . . . .
O27 O 0.1128(6) 0.3052(6) 0.2852(4) 0.0309(14) Uani 1 1 d . . . . .
O6 O 0.7522(7) 0.9282(7) 0.2795(4) 0.0333(15) Uani 1 1 d . . . . .
O17 O 0.8301(7) 0.5129(8) 0.1637(4) 0.0416(17) Uani 1 1 d . . . . .
O1 O 0.8535(7) 0.1076(7) 0.3444(5) 0.0382(16) Uani 1 1 d G . . . .
H1A H 0.921567 0.103134 0.364242 0.057 Uiso 1 1 d DG U . . .
H1B H 0.856229 0.027995 0.336579 0.057 Uiso 1 1 d DG U . . .
O15 O 0.4999(7) 0.7659(7) 0.1005(4) 0.0345(15) Uani 1 1 d . . . . .
O25 O 0.5483(7) 0.2601(6) 0.1033(4) 0.0316(14) Uani 1 1 d . . . . .
O19 O 0.3028(7) 0.4189(7) 0.5173(4) 0.0345(15) Uani 1 1 d . . . . .
H19A H 0.293450 0.356643 0.558259 0.052 Uiso 1 1 d R U . . .
H19B H 0.305226 0.374467 0.476900 0.052 Uiso 1 1 d R U . . .
O11 O 0.4680(6) 0.7109(6) 0.3329(4) 0.0299(14) Uani 1 1 d . . . . .
O28 O 0.0821(6) 0.6047(7) 0.4872(3) 0.0313(14) Uani 1 1 d . . . . .
O26 O 0.3906(6) 0.3347(7) 0.2529(4) 0.0341(15) Uani 1 1 d . . . . .
O13 O -0.0642(7) 0.7904(7) 0.3946(4) 0.0363(16) Uani 1 1 d . . . . .
O23 O 0.5267(6) 0.5528(7) 0.2312(3) 0.0311(14) Uani 1 1 d . . . . .
O10 O 0.6785(7) 0.7623(7) 0.1936(4) 0.0372(16) Uani 1 1 d . . . . .
O4 O 0.6669(6) 0.2933(6) 0.2197(3) 0.0281(13) Uani 1 1 d . . . . .
O21 O 0.3038(6) 0.5678(6) 0.3334(4) 0.0296(14) Uani 1 1 d . . . . .
O8 O 0.5331(6) 0.8764(7) 0.3920(4) 0.0314(14) Uani 1 1 d . . . . .
O20 O 0.0684(7) 0.5459(6) 0.3386(4) 0.0318(14) Uani 1 1 d . . . . .
O7 O 0.2838(7) 0.9809(7) 0.4750(4) 0.0358(15) Uani 1 1 d . . . . .
O5 O 0.7543(7) 0.6683(7) 0.3313(4) 0.0383(16) Uani 1 1 d . . . . .
O9 O 0.3703(6) 0.7143(6) 0.5049(3) 0.0253(13) Uani 1 1 d . . . . .
N7 N 0.1957(8) 0.6522(8) 0.0844(4) 0.0267(16) Uani 1 1 d . . . . .
O14 O 0.1342(8) 0.7924(7) 0.2645(4) 0.0380(16) Uani 1 1 d . . . . .
N4 N 0.4779(8) 0.9554(8) 0.2520(4) 0.0292(16) Uani 1 1 d . . . . .
N6 N 0.3476(8) 0.5044(7) 0.1332(4) 0.0248(15) Uani 1 1 d . . . . .
N3 N 0.3516(7) 0.9676(7) 0.3046(4) 0.0240(15) Uani 1 1 d . . . . .
N2 N 0.3267(9) 1.0635(7) 0.1887(4) 0.0304(17) Uani 1 1 d . . . . .
N5 N 0.2231(7) 0.5153(7) 0.1875(4) 0.0240(15) Uani 1 1 d . . . . .
O16 O 0.7672(8) 0.6961(7) 0.0379(4) 0.0410(17) Uani 1 1 d . . . . .
O3 O 0.5118(8) 0.1477(8) 0.3915(5) 0.0448(19) Uani 1 1 d G . . . .
H3A H 0.544686 0.065309 0.390276 0.067 Uiso 1 1 d G U . . .
H3B H 0.427413 0.154373 0.393145 0.067 Uiso 1 1 d G U . . .
O22 O 0.2355(7) 0.3165(7) 0.4018(3) 0.0355(16) Uani 1 1 d . . . . .
C8 C 0.1913(10) 0.9544(9) 0.0772(5) 0.031(2) Uani 1 1 d . . . . .
H8 H 0.283414 0.920743 0.057323 0.037 Uiso 1 1 calc R U . . .
C11 C 0.1357(9) 0.6048(9) 0.1572(5) 0.0282(19) Uani 1 1 d . . . . .
H11 H 0.044490 0.632152 0.182259 0.034 Uiso 1 1 calc R U . . .
C9 C 0.0930(10) 0.8883(9) 0.0703(5) 0.0290(19) Uani 1 1 d . . . . .
C2 C 0.2611(10) 1.0331(9) 0.2644(5) 0.0283(19) Uani 1 1 d . . . . .
H2 H 0.167250 1.054956 0.284845 0.034 Uiso 1 1 calc R U . . .
C7 C -0.0456(11) 0.9420(10) 0.1000(6) 0.037(2) Uani 1 1 d . . . . .
H7 H -0.112896 0.897908 0.096367 0.045 Uiso 1 1 calc R U . . .
C12 C 0.3288(10) 0.5902(9) 0.0715(5) 0.0281(19) Uani 1 1 d . . . . .
H12 H 0.396163 0.605546 0.026435 0.034 Uiso 1 1 calc R U . . .
C10 C 0.1346(11) 0.7613(9) 0.0326(5) 0.032(2) Uani 1 1 d . . . . .
H10A H 0.055117 0.738781 0.021556 0.038 Uiso 1 1 calc R U . . .
H10B H 0.200469 0.772561 -0.017144 0.038 Uiso 1 1 calc R U . . .
C4 C 0.1526(12) 1.0726(10) 0.1141(5) 0.036(2) Uani 1 1 d . . . . .
C3 C 0.2597(12) 1.1382(9) 0.1256(6) 0.037(2) Uani 1 1 d . . . . .
H3C H 0.218611 1.227504 0.139572 0.044 Uiso 1 1 calc R U . . .
H3D H 0.328176 1.144576 0.076436 0.044 Uiso 1 1 calc R U . . .
C5 C 0.0170(11) 1.1240(10) 0.1416(5) 0.038(2) Uani 1 1 d . . . . .
H5 H -0.007465 1.203024 0.165163 0.046 Uiso 1 1 calc R U . . .
C1 C 0.4597(10) 1.0126(9) 0.1841(5) 0.031(2) Uani 1 1 d . . . . .
H1 H 0.528954 1.017702 0.138591 0.037 Uiso 1 1 calc R U . . .
C6 C -0.0832(11) 1.0621(11) 0.1351(6) 0.042(3) Uani 1 1 d . . . . .
H6 H -0.174994 1.098754 0.153691 0.050 Uiso 1 1 calc R U . . .
P1 P 0.45620(19) 0.57251(19) 0.31646(11) 0.0144(4) Uani 1 1 d . U . . .
O2 O 0.8337(7) 0.3974(8) 0.3249(6) 0.049(2) Uani 1 1 d G . . . .
H2A H 0.813337 0.475412 0.339130 0.073 Uiso 1 1 d G U . . .
H2B H 0.915582 0.390644 0.297602 0.073 Uiso 1 1 d G U . . .
O1W O 1.0119(8) 0.1252(10) 0.4441(5) 0.057(2) Uani 1 1 d . U . . .
H1WA H 1.097043 0.095504 0.428540 0.068 Uiso 1 1 d R U . . .
H1WB H 1.006483 0.173324 0.480390 0.068 Uiso 1 1 d R U . . .

loop_
_atom_site_aniso_label
_atom_site_aniso_U_11
_atom_site_aniso_U_22
_atom_site_aniso_U_33
_atom_site_aniso_U_23
_atom_site_aniso_U_13
_atom_site_aniso_U_12
Cd1 0.0269(5) 0.0297(5) 0.0149(4) -0.0036(3) -0.0081(3) -0.0012(4)
Cd2 0.0226(3) 0.0240(3) 0.0217(3) 0.0000(2) -0.0052(2) -0.0039(2)
Mo5 0.0235(4) 0.0229(4) 0.0133(3) -0.0031(3) -0.0040(3) 0.0012(3)
Mo4 0.0194(3) 0.0245(4) 0.0169(3) 0.0015(3) -0.0051(3) -0.0085(3)
Mo6 0.0254(4) 0.0249(4) 0.0141(3) 0.0010(3) -0.0040(3) -0.0073(3)
Mo1 0.0209(4) 0.0236(4) 0.0208(3) -0.0011(3) -0.0076(3) -0.0006(3)
Mo2 0.0192(3) 0.0178(3) 0.0131(3) 0.0000(2) -0.0044(2) -0.0027(2)
Mo3 0.0232(4) 0.0254(4) 0.0261(4) 0.0059(3) -0.0098(3) -0.0115(3)
O18 0.020(3) 0.021(3) 0.014(3) -0.003(2) -0.002(2) 0.003(2)
O24 0.038(4) 0.022(3) 0.036(4) 0.001(3) -0.017(3) -0.008(3)
O12 0.033(4) 0.043(4) 0.025(3) 0.004(3) -0.012(3) -0.017(3)
O27 0.028(3) 0.030(3) 0.039(4) -0.004(3) -0.010(3) -0.009(3)
O6 0.036(4) 0.035(4) 0.030(3) 0.003(3) -0.006(3) -0.017(3)
O17 0.031(4) 0.052(5) 0.045(4) 0.003(4) -0.018(3) -0.009(3)
O1 0.037(4) 0.030(4) 0.049(4) -0.009(3) -0.017(3) 0.003(3)
O15 0.043(4) 0.029(3) 0.036(4) -0.001(3) -0.021(3) -0.004(3)
O25 0.040(4) 0.030(3) 0.026(3) -0.003(3) -0.006(3) -0.010(3)
O19 0.041(4) 0.046(4) 0.020(3) -0.001(3) -0.010(3) -0.014(3)
O11 0.028(3) 0.031(3) 0.033(3) -0.004(3) -0.009(3) -0.008(3)
O28 0.030(3) 0.039(4) 0.020(3) 0.003(3) -0.002(3) -0.005(3)
O26 0.027(3) 0.038(4) 0.027(3) 0.006(3) -0.003(3) 0.006(3)
O13 0.025(3) 0.039(4) 0.046(4) -0.015(3) -0.012(3) 0.005(3)
O23 0.028(3) 0.040(4) 0.020(3) -0.001(3) 0.001(2) -0.006(3)
O10 0.038(4) 0.040(4) 0.037(4) -0.013(3) -0.012(3) -0.003(3)
O4 0.031(3) 0.028(3) 0.023(3) 0.002(3) -0.009(2) 0.002(3)
O21 0.025(3) 0.035(4) 0.029(3) 0.003(3) -0.005(3) -0.009(3)
O8 0.028(3) 0.045(4) 0.022(3) -0.001(3) -0.007(3) -0.009(3)
O20 0.038(4) 0.029(3) 0.025(3) -0.006(3) -0.005(3) 0.000(3)
O7 0.049(4) 0.026(3) 0.035(4) -0.006(3) -0.017(3) -0.002(3)
O5 0.039(4) 0.031(4) 0.053(4) 0.005(3) -0.028(3) -0.010(3)
O9 0.034(3) 0.023(3) 0.020(3) 0.003(2) -0.009(2) -0.005(3)
N7 0.028(4) 0.032(4) 0.020(3) 0.001(3) -0.011(3) -0.002(3)
O14 0.059(5) 0.033(4) 0.024(3) 0.002(3) -0.016(3) -0.008(3)
N4 0.032(4) 0.035(4) 0.019(3) 0.005(3) -0.006(3) -0.008(3)
N6 0.030(4) 0.022(4) 0.017(3) 0.002(3) -0.003(3) 0.000(3)
N3 0.025(4) 0.028(4) 0.020(3) 0.008(3) -0.007(3) -0.011(3)
N2 0.045(5) 0.022(4) 0.025(4) 0.008(3) -0.018(3) -0.005(3)
N5 0.021(4) 0.032(4) 0.018(3) -0.002(3) -0.004(3) -0.002(3)
O16 0.049(5) 0.041(4) 0.023(3) 0.005(3) 0.005(3) -0.009(3)
O3 0.032(4) 0.037(4) 0.071(5) -0.011(4) -0.012(4) -0.014(3)
O22 0.052(4) 0.040(4) 0.018(3) 0.007(3) -0.012(3) -0.017(3)
C8 0.030(5) 0.032(5) 0.025(4) -0.002(4) -0.005(4) 0.004(4)
C11 0.025(4) 0.034(5) 0.026(4) -0.006(4) -0.011(3) 0.001(4)
C9 0.034(5) 0.030(5) 0.020(4) 0.008(3) -0.012(4) 0.001(4)
C2 0.034(5) 0.028(5) 0.025(4) 0.007(4) -0.013(4) -0.009(4)
C7 0.036(6) 0.040(6) 0.029(5) 0.014(4) -0.004(4) -0.009(4)
C12 0.038(5) 0.031(5) 0.013(4) 0.001(3) -0.004(3) -0.006(4)
C10 0.052(6) 0.025(5) 0.023(4) 0.002(4) -0.024(4) 0.000(4)
C4 0.060(7) 0.031(5) 0.019(4) 0.007(4) -0.020(4) -0.003(5)
C3 0.060(7) 0.022(5) 0.033(5) 0.012(4) -0.029(5) -0.006(4)
C5 0.052(7) 0.031(5) 0.021(4) -0.003(4) -0.006(4) 0.010(4)
C1 0.042(6) 0.027(5) 0.022(4) 0.005(4) -0.004(4) -0.012(4)
C6 0.038(6) 0.048(6) 0.025(5) 0.003(4) 0.004(4) 0.002(5)
P1 0.0145(9) 0.0173(9) 0.0117(8) 0.0008(7) -0.0037(7) -0.0043(7)
O2 0.020(4) 0.040(4) 0.085(6) -0.015(4) -0.008(4) -0.005(3)
O1W 0.045(5) 0.079(6) 0.042(4) -0.014(4) -0.012(4) 0.004(4)

loop_
_atom_type_symbol
_atom_type_description
_atom_type_scat_dispersion_real
_atom_type_scat_dispersion_imag
_atom_type_scat_source
C C 0.0033 0.0016 'International Tables Vol C Tables 4.2.6.8 and 6.1.1.4'
H H 0.0000 0.0000 'International Tables Vol C Tables 4.2.6.8 and 6.1.1.4'
Cd Cd -0.8075 1.2024 'International Tables Vol C Tables 4.2.6.8 and 6.1.1.4'
Mo Mo -1.6832 0.6857 'International Tables Vol C Tables 4.2.6.8 and 6.1.1.4'
N N 0.0061 0.0033 'International Tables Vol C Tables 4.2.6.8 and 6.1.1.4'
O O 0.0106 0.0060 'International Tables Vol C Tables 4.2.6.8 and 6.1.1.4'
P P 0.1023 0.0942 'International Tables Vol C Tables 4.2.6.8 and 6.1.1.4'

loop_
_geom_angle_atom_site_label_1
_geom_angle_atom_site_label_2
_geom_angle_atom_site_label_3
_geom_angle
_geom_angle_site_symmetry_1
_geom_angle_site_symmetry_3
_geom_angle_publ_flag
O18 Cd1 O18 180.0 2_666 . ?
O18 Cd1 O19 83.5(2) . . ?
O18 Cd1 O19 96.5(2) . 2_666 ?
O18 Cd1 O19 96.5(2) 2_666 . ?
O18 Cd1 O19 83.5(2) 2_666 2_666 ?
O18 Cd1 O9 78.55(19) 2_666 . ?
O18 Cd1 O9 78.55(19) . 2_666 ?
O18 Cd1 O9 101.45(19) 2_666 2_666 ?
O18 Cd1 O9 101.45(19) . . ?
O19 Cd1 O19 180.0 . 2_666 ?
O19 Cd1 O9 90.6(2) . 2_666 ?
O19 Cd1 O9 90.6(2) 2_666 . ?
O19 Cd1 O9 89.4(2) 2_666 2_666 ?
O19 Cd1 O9 89.4(2) . . ?
O9 Cd1 O9 180.0 . 2_666 ?
O18 Cd2 O4 92.0(2) . . ?
O18 Cd2 O9 76.56(19) . 2_666 ?
O18 Cd2 O2 83.4(2) . . ?
O1 Cd2 O18 163.1(2) . . ?
O1 Cd2 O4 95.7(2) . . ?
O1 Cd2 O9 96.3(2) . 2_666 ?
O1 Cd2 O2 81.5(3) . . ?
O4 Cd2 O9 168.0(2) . 2_666 ?
O3 Cd2 O18 96.6(3) . . ?
O3 Cd2 O1 97.6(3) . . ?
O3 Cd2 O4 95.1(3) . . ?
O3 Cd2 O9 82.9(3) . 2_666 ?
O3 Cd2 O2 174.9(3) . . ?
O2 Cd2 O4 90.0(3) . . ?
O2 Cd2 O9 92.2(3) . 2_666 ?
O24 Mo5 O23 69.9(2) . . ?
O24 Mo5 N6 79.4(3) . . ?
O25 Mo5 O24 96.5(3) . . ?
O25 Mo5 O26 104.9(3) . . ?
O25 Mo5 O23 165.1(3) . . ?
O25 Mo5 O4 104.7(3) . . ?
O25 Mo5 N6 91.4(3) . . ?
O26 Mo5 O24 147.2(3) . . ?
O26 Mo5 O23 85.0(3) . . ?
O26 Mo5 N6 75.6(3) . . ?
O23 Mo5 N6 80.1(2) . . ?
O4 Mo5 O24 101.9(3) . . ?
O4 Mo5 O26 96.4(3) . . ?
O4 Mo5 O23 84.9(3) . . ?
O4 Mo5 N6 163.5(3) . . ?
O27 Mo4 O26 104.1(3) . . ?
O27 Mo4 O21 164.5(3) . . ?
O27 Mo4 O20 96.8(3) . . ?
O27 Mo4 N5 87.5(3) . . ?
O27 Mo4 O22 103.4(3) . . ?
O26 Mo4 O21 84.0(3) . . ?
O26 Mo4 O20 146.7(3) . . ?
O26 Mo4 N5 75.1(3) . . ?
O21 Mo4 N5 81.8(2) . . ?
O20 Mo4 O21 70.4(3) . . ?
O20 Mo4 N5 80.3(3) . . ?
O22 Mo4 O26 95.9(3) . . ?
O22 Mo4 O21 88.6(3) . . ?
O22 Mo4 O20 104.2(3) . . ?
O22 Mo4 N5 167.4(3) . . ?
O24 Mo6 O17 77.1(3) . . ?
O24 Mo6 O23 68.8(3) . . ?
O15 Mo6 O24 101.3(3) . . ?
O15 Mo6 O17 172.3(3) . . ?
O15 Mo6 O23 93.8(3) . . ?
O15 Mo6 O10 99.7(3) . . ?
O15 Mo6 O16 103.6(4) . . ?
O23 Mo6 O17 78.5(2) . . ?
O10 Mo6 O24 146.8(3) . . ?
O10 Mo6 O17 78.6(3) . . ?
O10 Mo6 O23 84.4(3) . . ?
O16 Mo6 O24 97.9(3) . . ?
O16 Mo6 O17 84.1(3) . . ?
O16 Mo6 O23 160.0(3) . . ?
O16 Mo6 O10 101.9(3) . . ?
O12 Mo1 O28 76.7(2) . . ?
O12 Mo1 O21 84.5(3) . . ?
O12 Mo1 O20 147.4(3) . . ?
O13 Mo1 O12 100.0(3) . . ?
O13 Mo1 O28 83.7(3) . . ?
O13 Mo1 O21 163.2(3) . . ?
O13 Mo1 O20 99.6(3) . . ?
O21 Mo1 O28 81.6(2) . . ?
O20 Mo1 O28 79.9(2) . . ?
O20 Mo1 O21 69.8(2) . . ?
O14 Mo1 O12 98.8(3) . . ?
O14 Mo1 O28 172.1(3) . . ?
O14 Mo1 O13 103.5(4) . . ?
O14 Mo1 O21 91.6(3) . . ?
O14 Mo1 O20 101.6(3) . . ?
O12 Mo2 O11 86.0(3) . . ?
O12 Mo2 O8 149.5(3) . . ?
O12 Mo2 N3 78.9(3) . . ?
O11 Mo2 N3 71.8(2) . . ?
O8 Mo2 O11 70.4(2) . . ?
O8 Mo2 N3 75.6(2) . . ?
O7 Mo2 O12 101.1(3) . . ?
O7 Mo2 O11 159.9(3) . . ?
O7 Mo2 O8 95.8(3) . . ?
O7 Mo2 O9 104.2(3) . . ?
O7 Mo2 N3 90.9(3) . . ?
O9 Mo2 O12 99.7(3) . . ?
O9 Mo2 O11 92.9(3) . . ?
O9 Mo2 O8 100.5(3) . . ?
O9 Mo2 N3 164.8(3) . . ?
O6 Mo3 O11 159.4(3) . . ?
O6 Mo3 O10 103.7(3) . . ?
O6 Mo3 O8 94.4(3) . . ?
O6 Mo3 O5 105.4(3) . . ?
O6 Mo3 N4 92.9(3) . . ?
O11 Mo3 N4 72.3(2) . . ?
O10 Mo3 O11 87.5(3) . . ?
O10 Mo3 O8 148.5(3) . . ?
O10 Mo3 N4 78.0(3) . . ?
O8 Mo3 O11 68.5(2) . . ?
O8 Mo3 N4 75.4(3) . . ?
O5 Mo3 O11 89.7(3) . . ?
O5 Mo3 O10 98.2(3) . . ?
O5 Mo3 O8 101.7(3) . . ?
O5 Mo3 N4 161.7(3) . . ?
Cd2 O18 Cd1 106.3(2) . . ?
P1 O18 Cd1 120.9(3) . . ?
P1 O18 Cd2 132.9(3) . . ?
Mo5 O24 Mo6 126.0(4) . . ?
Mo2 O12 Mo1 153.8(4) . . ?
Cd2 O1 H1A 126.2 . . ?
Cd2 O1 H1B 125.8 . . ?
H1A O1 H1B 104.5 . . ?
Cd1 O19 H19A 111.8 . . ?
Cd1 O19 H19B 111.7 . . ?
H19A O19 H19B 102.2 . . ?
Mo2 O11 Mo3 97.0(2) . . ?
P1 O11 Mo2 132.1(4) . . ?
P1 O11 Mo3 127.9(4) . . ?
Mo5 O26 Mo4 148.3(4) . . ?
Mo5 O23 Mo6 95.3(2) . . ?
P1 O23 Mo5 125.0(4) . . ?
P1 O23 Mo6 139.7(4) . . ?
Mo3 O10 Mo6 153.7(4) . . ?
Mo5 O4 Cd2 131.5(3) . . ?
Mo1 O21 Mo4 95.3(2) . . ?
P1 O21 Mo4 126.5(4) . . ?
P1 O21 Mo1 136.9(4) . . ?
Mo2 O8 Mo3 121.9(3) . . ?
Mo4 O20 Mo1 124.4(4) . . ?
Cd1 O9 Cd2 98.1(2) . 2_666 ?
Mo2 O9 Cd1 130.2(3) . . ?
Mo2 O9 Cd2 129.5(3) . 2_666 ?
C11 N7 C12 106.0(7) . . ?
C11 N7 C10 127.3(8) . . ?
C12 N7 C10 126.3(8) . . ?
N3 N4 Mo3 116.3(5) . . ?
C1 N4 Mo3 134.3(7) . . ?
C1 N4 N3 107.9(8) . . ?
N5 N6 Mo5 118.4(5) . . ?
C12 N6 Mo5 134.5(6) . . ?
C12 N6 N5 106.7(7) . . ?
N4 N3 Mo2 115.2(5) . . ?
C2 N3 Mo2 137.3(6) . . ?
C2 N3 N4 106.4(7) . . ?
C2 N2 C3 125.3(9) . . ?
C1 N2 C2 106.0(7) . . ?
C1 N2 C3 128.7(8) . . ?
N6 N5 Mo4 119.2(5) . . ?
C11 N5 Mo4 132.9(6) . . ?
C11 N5 N6 107.6(7) . . ?
Cd2 O3 H3A 113.1 . . ?
Cd2 O3 H3B 138.5 . . ?
H3A O3 H3B 104.7 . . ?
C9 C8 H8 119.9 . . ?
C9 C8 C4 120.2(9) . . ?
C4 C8 H8 119.9 . . ?
N7 C11 H11 124.8 . . ?
N5 C11 N7 110.4(8) . . ?
N5 C11 H11 124.8 . . ?
C8 C9 C7 118.8(9) . . ?
C8 C9 C10 120.0(9) . . ?
C7 C9 C10 121.2(9) . . ?
N3 C2 N2 109.3(8) . . ?
N3 C2 H2 125.3 . . ?
N2 C2 H2 125.3 . . ?
C9 C7 H7 119.7 . . ?
C9 C7 C6 120.5(10) . . ?
C6 C7 H7 119.7 . . ?
N7 C12 H12 125.4 . . ?
N6 C12 N7 109.2(7) . . ?
N6 C12 H12 125.4 . . ?
N7 C10 C9 111.2(7) . . ?
N7 C10 H10A 109.4 . . ?
N7 C10 H10B 109.4 . . ?
C9 C10 H10A 109.4 . . ?
C9 C10 H10B 109.4 . . ?
H10A C10 H10B 108.0 . . ?
C8 C4 C3 119.6(10) . . ?
C5 C4 C8 119.9(10) . . ?
C5 C4 C3 120.4(10) . . ?
N2 C3 H3C 109.3 . . ?
N2 C3 H3D 109.3 . . ?
C4 C3 N2 111.5(7) . . ?
C4 C3 H3C 109.3 . . ?
C4 C3 H3D 109.3 . . ?
H3C C3 H3D 108.0 . . ?
C4 C5 H5 119.2 . . ?
C6 C5 C4 121.5(10) . . ?
C6 C5 H5 119.2 . . ?
N4 C1 N2 110.3(8) . . ?
N4 C1 H1 124.9 . . ?
N2 C1 H1 124.9 . . ?
C7 C6 H6 120.5 . . ?
C5 C6 C7 119.0(10) . . ?
C5 C6 H6 120.5 . . ?
O18 P1 O11 108.4(3) . . ?
O23 P1 O18 110.2(3) . . ?
O23 P1 O11 108.5(4) . . ?
O23 P1 O21 111.6(4) . . ?
O21 P1 O18 110.4(3) . . ?
O21 P1 O11 107.6(4) . . ?
Cd2 O2 H2A 119.2 . . ?
Cd2 O2 H2B 135.8 . . ?
H2A O2 H2B 104.6 . . ?
H1WA O1W H1WB 104.5 . . ?

loop_
_geom_bond_atom_site_label_1
_geom_bond_atom_site_label_2
_geom_bond_distance
_geom_bond_site_symmetry_2
_geom_bond_publ_flag
Cd1 O18 2.265(5) 2_666 ?
Cd1 O18 2.265(5) . ?
Cd1 O19 2.298(6) . ?
Cd1 O19 2.298(6) 2_666 ?
Cd1 O9 2.331(6) . ?
Cd1 O9 2.331(6) 2_666 ?
Cd2 O18 2.245(5) . ?
Cd2 O1 2.241(7) . ?
Cd2 O4 2.330(6) . ?
Cd2 O9 2.445(6) 2_666 ?
Cd2 O3 2.205(7) . ?
Cd2 O2 2.268(7) . ?
Mo5 O24 1.894(6) . ?
Mo5 O25 1.699(6) . ?
Mo5 O26 1.872(6) . ?
Mo5 O23 2.310(7) . ?
Mo5 O4 1.752(6) . ?
Mo5 N6 2.330(7) . ?
Mo4 O27 1.704(6) . ?
Mo4 O26 1.900(6) . ?
Mo4 O21 2.320(6) . ?
Mo4 O20 1.907(7) . ?
Mo4 N5 2.329(7) . ?
Mo4 O22 1.732(6) . ?
Mo6 O24 1.950(6) . ?
Mo6 O17 2.417(7) . ?
Mo6 O15 1.694(7) . ?
Mo6 O23 2.325(6) . ?
Mo6 O10 1.898(7) . ?
Mo6 O16 1.700(6) . ?
Mo1 O12 1.913(6) . ?
Mo1 O28 2.390(6) . ?
Mo1 O13 1.688(7) . ?
Mo1 O21 2.311(6) . ?
Mo1 O20 1.962(7) . ?
Mo1 O14 1.687(6) . ?
Mo2 O12 1.851(6) . ?
Mo2 O11 2.250(6) . ?
Mo2 O8 1.931(6) . ?
Mo2 O7 1.685(7) . ?
Mo2 O9 1.775(6) . ?
Mo2 N3 2.352(7) . ?
Mo3 O6 1.681(6) . ?
Mo3 O11 2.305(6) . ?
Mo3 O10 1.857(7) . ?
Mo3 O8 1.972(6) . ?
Mo3 O5 1.730(7) . ?
Mo3 N4 2.319(8) . ?
O18 P1 1.537(6) . ?
O1 H1A 0.8489 . ?
O1 H1B 0.8508 . ?
O19 H19A 0.8942 . ?
O19 H19B 0.8945 . ?
O11 P1 1.542(6) . ?
O23 P1 1.512(6) . ?
O21 P1 1.530(6) . ?
N7 C11 1.343(11) . ?
N7 C12 1.356(12) . ?
N7 C10 1.477(11) . ?
N4 N3 1.382(10) . ?
N4 C1 1.292(11) . ?
N6 N5 1.381(9) . ?
N6 C12 1.325(11) . ?
N3 C2 1.321(11) . ?
N2 C2 1.355(11) . ?
N2 C3 1.487(11) . ?
N2 C1 1.341(13) . ?
N5 C11 1.300(11) . ?
O3 H3A 0.8488 . ?
O3 H3B 0.8489 . ?
C8 H8 0.9300 . ?
C8 C9 1.379(13) . ?
C8 C4 1.405(13) . ?
C11 H11 0.9300 . ?
C9 C7 1.405(13) . ?
C9 C10 1.491(13) . ?
C2 H2 0.9300 . ?
C7 H7 0.9300 . ?
C7 C6 1.407(15) . ?
C12 H12 0.9300 . ?
C10 H10A 0.9700 . ?
C10 H10B 0.9700 . ?
C4 C3 1.484(14) . ?
C4 C5 1.368(15) . ?
C3 H3C 0.9700 . ?
C3 H3D 0.9700 . ?
C5 H5 0.9300 . ?
C5 C6 1.364(16) . ?
C1 H1 0.9300 . ?
C6 H6 0.9300 . ?
O2 H2A 0.8490 . ?
O2 H2B 0.8500 . ?
O1W H1WA 0.8497 . ?
O1W H1WB 0.8500 . ?

loop_
_geom_torsion_atom_site_label_1
_geom_torsion_atom_site_label_2
_geom_torsion_atom_site_label_3
_geom_torsion_atom_site_label_4
_geom_torsion
_geom_torsion_site_symmetry_1
_geom_torsion_site_symmetry_2
_geom_torsion_site_symmetry_3
_geom_torsion_site_symmetry_4
_geom_torsion_publ_flag
Cd1 O18 P1 O11 41.6(4) . . . . ?
Cd1 O18 P1 O23 160.1(3) . . . . ?
Cd1 O18 P1 O21 -76.1(4) . . . . ?
Cd2 O18 P1 O11 -136.4(4) . . . . ?
Cd2 O18 P1 O23 -17.9(6) . . . . ?
Cd2 O18 P1 O21 105.9(5) . . . . ?
Mo5 O23 P1 O18 63.5(5) . . . . ?
Mo5 O23 P1 O11 -178.0(4) . . . . ?
Mo5 O23 P1 O21 -59.6(5) . . . . ?
Mo5 N6 N5 Mo4 -0.3(8) . . . . ?
Mo5 N6 N5 C11 174.4(6) . . . . ?
Mo5 N6 C12 N7 -174.4(6) . . . . ?
Mo4 O21 P1 O18 -67.2(5) . . . . ?
Mo4 O21 P1 O11 174.7(4) . . . . ?
Mo4 O21 P1 O23 55.7(5) . . . . ?
Mo4 N5 C11 N7 174.8(6) . . . . ?
Mo6 O23 P1 O18 -118.8(6) . . . . ?
Mo6 O23 P1 O11 -0.4(7) . . . . ?
Mo6 O23 P1 O21 118.1(6) . . . . ?
Mo1 O21 P1 O18 129.5(5) . . . . ?
Mo1 O21 P1 O11 11.4(6) . . . . ?
Mo1 O21 P1 O23 -107.5(5) . . . . ?
Mo2 O11 P1 O18 -80.0(5) . . . . ?
Mo2 O11 P1 O23 160.4(4) . . . . ?
Mo2 O11 P1 O21 39.4(6) . . . . ?
Mo2 N3 C2 N2 -167.7(6) . . . . ?
Mo3 O11 P1 O18 76.1(5) . . . . ?
Mo3 O11 P1 O23 -43.5(5) . . . . ?
Mo3 O11 P1 O21 -164.4(4) . . . . ?
Mo3 N4 N3 Mo2 2.0(7) . . . . ?
Mo3 N4 N3 C2 -168.3(6) . . . . ?
Mo3 N4 C1 N2 165.9(6) . . . . ?
O24 Mo5 O26 Mo4 16.1(11) . . . . ?
O24 Mo5 O4 Cd2 122.0(4) . . . . ?
O24 Mo6 O10 Mo3 -42.9(12) . . . . ?
O12 Mo2 O9 Cd1 92.7(4) . . . . ?
O12 Mo2 O9 Cd2 -107.6(4) . . . 2_666 ?
O6 Mo3 O10 Mo6 -177.5(9) . . . . ?
O17 Mo6 O10 Mo3 -86.7(9) . . . . ?
O15 Mo6 O10 Mo3 85.7(10) . . . . ?
O25 Mo5 O24 Mo6 175.3(4) . . . . ?
O25 Mo5 O26 Mo4 -112.9(8) . . . . ?
O25 Mo5 O4 Cd2 -137.9(4) . . . . ?
O11 Mo2 O12 Mo1 12.7(8) . . . . ?
O11 Mo2 O9 Cd1 6.2(4) . . . . ?
O11 Mo2 O9 Cd2 166.0(4) . . . 2_666 ?
O11 Mo3 O10 Mo6 -15.0(9) . . . . ?
O26 Mo5 O24 Mo6 44.4(7) . . . . ?
O26 Mo5 O4 Cd2 -30.7(5) . . . . ?
O23 Mo5 O24 Mo6 1.9(4) . . . . ?
O23 Mo5 O26 Mo4 55.8(8) . . . . ?
O23 Mo5 O4 Cd2 53.7(4) . . . . ?
O23 Mo6 O10 Mo3 -7.3(9) . . . . ?
O4 Mo5 O24 Mo6 -78.1(4) . . . . ?
O4 Mo5 O26 Mo4 140.0(8) . . . . ?
O8 Mo2 O12 Mo1 51.3(12) . . . . ?
O8 Mo2 O9 Cd1 -64.3(4) . . . . ?
O8 Mo2 O9 Cd2 95.4(4) . . . 2_666 ?
O8 Mo3 O10 Mo6 -54.4(12) . . . . ?
O7 Mo2 O12 Mo1 173.7(8) . . . . ?
O7 Mo2 O9 Cd1 -163.2(4) . . . . ?
O7 Mo2 O9 Cd2 -3.4(5) . . . 2_666 ?
O5 Mo3 O10 Mo6 74.4(10) . . . . ?
O9 Mo2 O12 Mo1 -79.6(8) . . . . ?
N4 Mo3 O10 Mo6 -87.5(9) . . . . ?
N4 N3 C2 N2 -0.6(10) . . . . ?
N6 Mo5 O24 Mo6 85.1(4) . . . . ?
N6 Mo5 O26 Mo4 -25.2(7) . . . . ?
N6 Mo5 O4 Cd2 29.2(12) . . . . ?
N6 N5 C11 N7 1.2(10) . . . . ?
N3 Mo2 O12 Mo1 85.0(8) . . . . ?
N3 Mo2 O9 Cd1 9.5(13) . . . . ?
N3 Mo2 O9 Cd2 169.2(7) . . . 2_666 ?
N3 N4 C1 N2 0.3(10) . . . . ?
N5 N6 C12 N7 -1.6(10) . . . . ?
O16 Mo6 O10 Mo3 -168.0(9) . . . . ?
C8 C9 C7 C6 0.8(13) . . . . ?
C8 C9 C10 N7 72.0(11) . . . . ?
C8 C4 C3 N2 -72.8(12) . . . . ?
C8 C4 C5 C6 1.0(14) . . . . ?
C11 N7 C12 N6 2.3(10) . . . . ?
C11 N7 C10 C9 60.8(12) . . . . ?
C9 C8 C4 C3 176.2(8) . . . . ?
C9 C8 C4 C5 -1.6(13) . . . . ?
C9 C7 C6 C5 -1.5(14) . . . . ?
C2 N2 C3 C4 -57.2(12) . . . . ?
C2 N2 C1 N4 -0.7(10) . . . . ?
C7 C9 C10 N7 -107.3(9) . . . . ?
C12 N7 C11 N5 -2.1(10) . . . . ?
C12 N7 C10 C9 -111.1(10) . . . . ?
C12 N6 N5 Mo4 -174.4(6) . . . . ?
C12 N6 N5 C11 0.3(9) . . . . ?
C10 N7 C11 N5 -175.3(8) . . . . ?
C10 N7 C12 N6 175.5(8) . . . . ?
C10 C9 C7 C6 -179.8(8) . . . . ?
C4 C8 C9 C7 0.7(13) . . . . ?
C4 C8 C9 C10 -178.7(8) . . . . ?
C4 C5 C6 C7 0.5(14) . . . . ?
C3 N2 C2 N3 -179.4(8) . . . . ?
C3 N2 C1 N4 179.5(9) . . . . ?
C3 C4 C5 C6 -176.8(9) . . . . ?
C5 C4 C3 N2 105.0(10) . . . . ?
C1 N4 N3 Mo2 170.6(6) . . . . ?
C1 N4 N3 C2 0.2(10) . . . . ?
C1 N2 C2 N3 0.8(10) . . . . ?
C1 N2 C3 C4 122.5(11) . . . . ?
